data_9004910
loop_
_publ_author_name
'Locock, A. J.'
'Burns, P. C.'
'Flynn, T. M.'

_publ_section_title
;Structures of strontium- and barium-dominant compounds that contain the
 autunite-type sheet Sample: SrUP11
;
_journal_name_full 'The Canadian Mineralogist'
_journal_page_first 721
_journal_page_last 733
_journal_paper_doi 10.2113/gscanmin.43.2.721
_journal_volume 43
_journal_year 2005
_chemical_formula_structural Sr[(UO2)(PO4)]2(H2O)11
_chemical_formula_sum 'H22 O23 P2 Sr0.795 U2'
_space_group_IT_number 62
_symmetry_space_group_name_Hall '-P 2ac 2n'
_symmetry_space_group_name_H-M 'P n m a'
_cell_angle_alpha 90
_cell_angle_beta 90
_cell_angle_gamma 90
_cell_formula_units_Z 4
_cell_length_a 14.042
_cell_length_b 21.008
_cell_length_c 6.997
_cell_volume 2064.075
_database_code_amcsd 0006006
_exptl_crystal_density_diffrn 3.211
_cod_original_formula_sum 'U2 P2 Sr.795 O23 H22'
_cod_database_code 9004910
_amcsd_formula_title Sr[(UO2)(PO4)]2(H2O)11

loop_
_space_group_symop_operation_xyz
x,y,z
x,1/2-y,z
-x,1/2+y,-z
1/2-x,1/2+y,1/2+z
1/2+x,1/2-y,1/2-z
1/2+x,y,1/2-z
1/2-x,-y,1/2+z
-x,-y,-z

loop_
_atom_site_aniso_label
_atom_site_aniso_U_11
_atom_site_aniso_U_22
_atom_site_aniso_U_33
_atom_site_aniso_U_12
_atom_site_aniso_U_13
_atom_site_aniso_U_23
U 0.01000 0.01700 0.00900 0.00100 0.00000 0.00000
P 0.01000 0.02100 0.01000 0.00300 -0.00100 -0.00100
Sr 0.01300 0.02600 0.02000 0.00000 0.00000 0.00000
O1 0.02700 0.02200 0.03100 0.01400 0.00000 0.00000
O2 0.01700 0.02100 0.02600 0.00200 -0.00100 0.00000
O3 0.03800 0.03600 0.00900 -0.00400 -0.00300 0.00500
O4 0.00800 0.03200 0.04000 -0.00400 0.00000 0.00100
O5 0.01400 0.02600 0.02600 -0.00300 0.00200 -0.00100
O6 0.02500 0.03400 0.00800 -0.00400 0.00100 -0.00200
Wat7 0.05200 0.02200 0.04400 0.00000 -0.00900 0.00000
Wat8 0.03600 0.02200 0.13600 0.00600 0.02200 -0.00500
Wat9 0.04700 0.04000 0.09000 -0.01000 -0.02300 0.00200
Wat10 0.04200 0.02900 0.04400 0.00000 0.02000 0.00000
Wat11 0.02400 0.05100 0.04500 0.00000 -0.00300 0.00000
Wat12 0.05100 0.04000 0.06000 -0.00200 0.01400 -0.01100
Wat13 0.05600 0.03900 0.06100 0.00500 0.02400 0.00000

loop_
_atom_site_label
_atom_site_fract_x
_atom_site_fract_y
_atom_site_fract_z
_atom_site_occupancy
_atom_site_U_iso_or_equiv
_atom_site_type_symbol
_atom_site_attached_hydrogens
U 0.12490 0.54140 0.74830 1.00000 0.01200 U 0
P 0.12380 0.50030 0.24610 1.00000 0.01400 P 0
Sr 0.12470 0.75000 0.46870 0.79500 0.02000 Sr 0
O1 0.12390 0.45670 0.74730 1.00000 0.02700 O 0
O2 0.12200 0.62600 0.74280 1.00000 0.02200 O 0
O3 0.12510 0.54370 0.06980 1.00000 0.02800 O 0
O4 0.03630 0.45830 0.24340 1.00000 0.02700 O 0
O5 0.21090 0.45560 0.25330 1.00000 0.02200 O 0
O6 0.12050 0.54530 0.42140 1.00000 0.02200 O 0
Wat7 0.74460 0.25000 0.26710 1.00000 0.03900 O 2
Wat8 0.24050 0.65930 0.34500 1.00000 0.06500 O 2
Wat9 0.00870 0.65930 0.35350 1.00000 0.05900 O 2
Wat10 0.99820 0.25000 0.26300 1.00000 0.03900 O 2
Wat11 0.12450 0.75000 0.06600 1.00000 0.04000 O 2
Wat12 0.17720 0.34310 0.47870 1.00000 0.05100 O 2
Wat13 0.07200 0.34330 0.01890 1.00000 0.05200 O 2

loop_
_cod_changelog_entry_id
_cod_changelog_entry_author
_cod_changelog_entry_date
_cod_changelog_entry_text
1
;cod-tools version 3.8.0
Id: cif_guess_AMCSD_atom_types 9574 2023-05-10 09:00:05Z saulius
;
2023-05-10T18:49:42+03:00
;Derived atom types and hydrogen counts
from atom names that follow the AMCSD naming convention
(Wat == water, O-H == hydroxyl).
;

loop_
_cod_related_entry_id
_cod_related_entry_database
_cod_related_entry_code
1 AMCSD 0006006
